data_4346043
loop_
_publ_author_name
'Gonzalez, Miguel I.'
'Bloch, Eric D.'
'Mason, Jarad A.'
'Teat, Simon J.'
'Long, Jeffrey R.'

_publ_section_title
;
 Single-crystal-to-single-crystal metalation of a metal-organic framework:
 a route toward structurally well-defined catalysts.
;
_journal_issue 6
_journal_name_full 'Inorganic chemistry'
_journal_page_first 2995
_journal_page_last 3005
_journal_paper_doi 10.1021/acs.inorgchem.5b00096
_journal_volume 54
_journal_year 2015
_chemical_formula_sum 'C83.76 H65.17 Cl10.44 Cu5.22 N21 O32 Zr6'
_chemical_formula_weight 3126.95
_chemical_name_common Zr6O4(OH)4(bpydc)5.22(CuCl2)5.22(CH3CN)10.56
_space_group_crystal_system cubic
_space_group_IT_number 205
_space_group_name_Hall '-P 2ac 2ab 3'
_space_group_name_H-M_alt 'P a -3'
_atom_sites_solution_hydrogens geom
_atom_sites_solution_primary direct
_atom_sites_solution_secondary difmap
_audit_creation_method SHELXL-2014
_cell_angle_alpha 90
_cell_angle_beta 90
_cell_angle_gamma 90
_cell_formula_units_Z 4
_cell_length_a 26.0483(7)
_cell_length_b 26.0483(7)
_cell_length_c 26.0483(7)
_cell_measurement_reflns_used 9948
_cell_measurement_temperature 100(2)
_cell_measurement_theta_max 35.91
_cell_measurement_theta_min 2.81
_cell_volume 17674.1(8)
_computing_cell_refinement 'Bruker SAINT v8.18c'
_computing_data_collection 'Bruker APEX 2'
_computing_data_reduction 'Bruker SAINT v8.18c'
_computing_molecular_graphics 'Olex2 (Dolomanov et al., 2009)'
_computing_publication_material 'Olex2 (Dolomanov et al., 2009)'
_computing_structure_refinement 'SHELXL-2014 (Sheldrick, 2014)'
_computing_structure_solution SHELXS-2014
_diffrn_ambient_temperature 100(2)
_diffrn_measured_fraction_theta_full 0.999
_diffrn_measured_fraction_theta_max 1.000
_diffrn_measurement_device_type 'Bruker APEX II CCD diffractometer'
_diffrn_measurement_method '\w/\q scans'
_diffrn_radiation_type synchrotron
_diffrn_radiation_wavelength 0.7749
_diffrn_reflns_av_R_equivalents 0.0825
_diffrn_reflns_av_unetI/netI 0.0252
_diffrn_reflns_Laue_measured_fraction_full 0.999
_diffrn_reflns_Laue_measured_fraction_max 1.000
_diffrn_reflns_limit_h_max 38
_diffrn_reflns_limit_h_min -38
_diffrn_reflns_limit_k_max 38
_diffrn_reflns_limit_k_min -38
_diffrn_reflns_limit_l_max 38
_diffrn_reflns_limit_l_min -38
_diffrn_reflns_number 232855
_diffrn_reflns_point_group_measured_fraction_full 0.999
_diffrn_reflns_point_group_measured_fraction_max 1.000
_diffrn_reflns_theta_full 27.706
_diffrn_reflns_theta_max 35.377
_diffrn_reflns_theta_min 1.205
_diffrn_source 'Advanced Light Source station 11.3.1'
_exptl_absorpt_coefficient_mu 1.464
_exptl_absorpt_correction_T_max 0.944
_exptl_absorpt_correction_T_min 0.815
_exptl_absorpt_correction_type multi-scan
_exptl_absorpt_process_details 'SADABS 2008/1 Bruker AXS Madison WI USA'
_exptl_crystal_colour Green
_exptl_crystal_density_diffrn 1.175
_exptl_crystal_density_method 'not measured'
_exptl_crystal_description octahedron
_exptl_crystal_F_000 6158
_exptl_crystal_size_max 0.040
_exptl_crystal_size_mid 0.040
_exptl_crystal_size_min 0.040
_refine_diff_density_max 2.329
_refine_diff_density_min -1.267
_refine_diff_density_rms 0.124
_refine_ls_extinction_method none
_refine_ls_goodness_of_fit_ref 1.059
_refine_ls_hydrogen_treatment constr
_refine_ls_matrix_type full
_refine_ls_number_parameters 321
_refine_ls_number_reflns 10593
_refine_ls_number_restraints 48
_refine_ls_restrained_S_all 1.059
_refine_ls_R_factor_all 0.0428
_refine_ls_R_factor_gt 0.0380
_refine_ls_shift/su_max 0.003
_refine_ls_shift/su_mean 0.000
_refine_ls_structure_factor_coef Fsqd
_refine_ls_weighting_details 'w=1/[\s^2^(Fo^2^)+(0.0726P)^2^+21.8758P] where P=(Fo^2^+2Fc^2^)/3'
_refine_ls_weighting_scheme calc
_refine_ls_wR_factor_gt 0.1134
_refine_ls_wR_factor_ref 0.1189
_reflns_Friedel_coverage 0.000
_reflns_number_gt 9788
_reflns_number_total 10593
_reflns_threshold_expression 'I > 2\s(I)'
_cod_data_source_file ic5b00096_si_007.cif
_cod_data_source_block mig028s_0m
_cod_depositor_comments
;
The following automatic conversions were performed:

data item '_atom_sites_solution_primary' value 'Direct' was changed
to 'direct' in accordance with the
/home/saulius/struct/COD-crude-data/automatic-downloads/DataCite-retrospective/ACS/depositions/lib/dictionaries/cif_core.dic
dictionary named 'cif_core.dic' version 2.4.2 last updated on
2011-04-26.

Automatic conversion script
Id: cif_fix_values 6909 2019-04-08 15:41:33Z antanas 
;
_cod_original_cell_volume 17674.1(14)
_cod_database_code 4346043
_shelx_space_group_comment
;
The symmetry employed for this shelxl refinement is uniquely defined
by the following loop, which should always be used as a source of
symmetry information in preference to the above space-group names.
They are only intended as comments.
;
_shelx_estimated_absorpt_t_min 0.944
_shelx_estimated_absorpt_t_max 0.944
_shelxl_version_number 2014-3

loop_
_space_group_symop_operation_xyz
'x, y, z'
'z, x, y'
'y, z, x'
'-y+1/2, -z, x+1/2'
'z+1/2, -x+1/2, -y'
'-y, z+1/2, -x+1/2'
'-z+1/2, -x, y+1/2'
'-z, x+1/2, -y+1/2'
'y+1/2, -z+1/2, -x'
'-x+1/2, -y, z+1/2'
'x+1/2, -y+1/2, -z'
'-x, y+1/2, -z+1/2'
'-x, -y, -z'
'-z, -x, -y'
'-y, -z, -x'
'y-1/2, z, -x-1/2'
'-z-1/2, x-1/2, y'
'y, -z-1/2, x-1/2'
'z-1/2, x, -y-1/2'
'z, -x-1/2, y-1/2'
'-y-1/2, z-1/2, x'
'x-1/2, y, -z-1/2'
'-x-1/2, y-1/2, z'
'x, -y-1/2, z-1/2'

loop_
_atom_site_label
_atom_site_type_symbol
_atom_site_fract_x
_atom_site_fract_y
_atom_site_fract_z
_atom_site_U_iso_or_equiv
_atom_site_adp_type
_atom_site_occupancy
_atom_site_site_symmetry_order
_atom_site_calc_flag
_atom_site_refinement_flags_posn
_atom_site_refinement_flags_adp
_atom_site_refinement_flags_occupancy
_atom_site_disorder_assembly
_atom_site_disorder_group
Zr1 Zr 0.51432(2) 0.48322(2) 0.40776(2) 0.00927(5) Uani 1 1 d . . . . .
Cu2 Cu 0.20629(2) 0.48587(2) 0.29169(2) 0.02956(12) Uani 0.87 1 d . . P . 1
Cl1 Cl 0.13111(5) 0.52495(7) 0.28931(4) 0.0520(4) Uani 0.87 1 d . . P . 1
Cl2 Cl 0.20369(5) 0.46074(7) 0.37270(5) 0.0524(4) Uani 0.87 1 d . . P . 1
O3 O 0.38072(11) 0.50620(12) 0.40283(11) 0.0139(5) Uani 0.87 1 d . U P . 1
O4 O 0.44884(18) 0.4856(2) 0.35446(19) 0.0146(6) Uani 0.87 1 d . U P . 1
O5 O 0.09213(12) 0.46600(12) 0.11784(12) 0.0147(5) Uani 0.87 1 d . U P . 1
O6 O 0.14289(12) 0.46699(12) 0.04957(12) 0.0139(5) Uani 0.87 1 d . U P . 1
N1 N 0.28219(12) 0.48054(15) 0.28557(12) 0.0280(7) Uani 0.87 1 d . . P . 1
N2 N 0.21265(12) 0.47610(15) 0.21564(12) 0.0269(7) Uani 0.87 1 d . . P . 1
C1 C 0.30057(13) 0.47142(19) 0.23836(13) 0.0282(8) Uani 0.87 1 d . . P . 1
C2 C 0.35234(15) 0.4664(2) 0.22833(15) 0.0408(12) Uani 0.87 1 d . . P . 1
H2 H 0.3642 0.4578 0.1949 0.049 Uiso 0.87 1 calc R U P . 1
C3 C 0.38672(14) 0.4741(2) 0.26865(14) 0.0350(11) Uani 0.87 1 d . . P . 1
H3 H 0.4227 0.4716 0.2631 0.042 Uiso 0.87 1 calc R U P . 1
C4 C 0.36765(12) 0.48555(15) 0.31693(12) 0.0193(6) Uani 0.87 1 d . . P . 1
C5 C 0.31475(12) 0.48792(17) 0.32384(13) 0.0258(7) Uani 0.87 1 d . . P . 1
H5 H 0.3016 0.4951 0.3571 0.031 Uiso 0.87 1 calc R U P . 1
C6 C 0.26077(13) 0.46700(19) 0.19800(13) 0.0280(8) Uani 0.87 1 d . . P . 1
C7 C 0.27034(14) 0.4567(2) 0.14722(14) 0.0358(11) Uani 0.87 1 d . . P . 1
H7 H 0.3044 0.4507 0.1357 0.043 Uiso 0.87 1 calc R U P . 1
C8 C 0.22955(14) 0.4552(2) 0.11284(14) 0.0320(9) Uani 0.87 1 d . . P . 1
H8 H 0.2353 0.4484 0.0775 0.038 Uiso 0.87 1 calc R U P . 1
C9 C 0.18034(12) 0.46367(14) 0.13117(12) 0.0182(6) Uani 0.87 1 d . . P . 1
C10 C 0.17322(13) 0.47388(16) 0.18279(13) 0.0239(7) Uani 0.87 1 d . . P . 1
H10 H 0.1394 0.4795 0.1953 0.029 Uiso 0.87 1 calc R U P . 1
C11 C 0.40197(11) 0.49347(11) 0.36174(11) 0.0127(5) Uani 0.87 1 d . . P . 1
C12 C 0.13504(11) 0.46551(12) 0.09665(11) 0.0129(5) Uani 0.87 1 d . . P . 1
O3' O 0.3684(9) 0.5107(10) 0.4087(10) 0.022(5) Uiso 0.13 1 d . U P A 2
O4' O 0.452(2) 0.4946(17) 0.353(2) 0.030(9) Uiso 0.13 1 d . U P . 2
O5' O 0.0870(9) 0.4645(9) 0.1302(9) 0.014(5) Uiso 0.13 1 d . U P . 2
O6' O 0.1539(9) 0.4685(10) 0.0421(10) 0.017(5) Uiso 0.13 1 d . U P B 2
N4 N 0.1475(3) 0.5822(3) 0.1112(3) 0.0360(14) Uani 0.5 1 d D U P . .
C15 C 0.1680(5) 0.6041(5) 0.1433(5) 0.068(3) Uani 0.5 1 d D U P . .
C16 C 0.1916(8) 0.6275(8) 0.1871(6) 0.105(5) Uani 0.5 1 d D U P . .
H16A H 0.1912 0.6649 0.1832 0.157 Uiso 0.5 1 calc R U P . .
H16B H 0.2272 0.6156 0.1901 0.157 Uiso 0.5 1 calc R U P . .
H16C H 0.1726 0.6180 0.2182 0.157 Uiso 0.5 1 calc R U P . .
O1A O 0.45998(19) 0.45998(19) 0.45998(19) 0.0115(11) Uani 0.5 3 d S T P . 1
O2A O 0.53778(16) 0.44789(17) 0.47422(15) 0.0109(7) Uani 0.5 1 d . . P . 1
O1B O 0.44607(19) 0.44607(19) 0.44607(19) 0.0142(12) Uani 0.5 3 d S T P . 2
O2B O 0.55105(16) 0.43034(17) 0.46566(16) 0.0120(7) Uani 0.5 1 d . . P . 2
N6 N 0.2197(8) 0.3597(5) 0.2507(6) 0.113(4) Uani 0.5 1 d D . P . .
C19 C 0.1965(9) 0.3485(7) 0.2847(7) 0.113(4) Uani 0.5 1 d D . P . .
C20 C 0.1683(9) 0.3300(6) 0.3257(7) 0.113(4) Uani 0.5 1 d D . P . .
H20A H 0.1692 0.3550 0.3538 0.169 Uiso 0.5 1 calc R U P . .
H20B H 0.1831 0.2975 0.3375 0.169 Uiso 0.5 1 calc R U P . .
H20C H 0.1327 0.3245 0.3150 0.169 Uiso 0.5 1 calc R U P . .
N5 N 0.3822(3) 0.3822(3) 0.3822(3) 0.041(2) Uani 0.48 3 d DS T P . .
C17 C 0.3474(8) 0.3647(13) 0.3601(15) 0.041(2) Uani 0.16 1 d D . P C -1
C18 C 0.3058(9) 0.3424(11) 0.3301(11) 0.041(2) Uani 0.16 1 d D . P C -1
N3 N 0.3945(3) 0.4561(4) 0.1017(3) 0.057(2) Uani 0.6 1 d D . P . .
C13 C 0.4143(3) 0.4231(3) 0.0817(3) 0.0451(17) Uani 0.6 1 d D . P . .
C14 C 0.4409(4) 0.3812(4) 0.0564(4) 0.070(3) Uani 0.6 1 d D . P . .
H14A H 0.4660 0.3951 0.0321 0.105 Uiso 0.6 1 calc R U P . .
H14B H 0.4160 0.3599 0.0380 0.105 Uiso 0.6 1 calc R U P . .
H14C H 0.4586 0.3603 0.0822 0.105 Uiso 0.6 1 calc R U P . .

loop_
_atom_site_aniso_label
_atom_site_aniso_U_11
_atom_site_aniso_U_22
_atom_site_aniso_U_33
_atom_site_aniso_U_23
_atom_site_aniso_U_13
_atom_site_aniso_U_12
Zr1 0.00919(9) 0.00946(10) 0.00917(9) 0.00006(7) -0.00021(6) -0.00006(6)
Cu2 0.01523(19) 0.0580(3) 0.01544(19) -0.00424(19) -0.00459(13) 0.0038(2)
Cl1 0.0370(6) 0.0925(11) 0.0265(5) -0.0107(6) -0.0039(4) 0.0329(6)
Cl2 0.0269(5) 0.1009(12) 0.0293(5) 0.0204(6) -0.0025(4) -0.0027(6)
O3 0.0087(11) 0.0220(12) 0.0111(11) -0.0035(8) -0.0014(9) 0.0034(9)
O4 0.0124(12) 0.0176(18) 0.0139(12) 0.0008(13) -0.0033(8) -0.0011(12)
O5 0.0123(11) 0.0233(13) 0.0085(12) 0.0001(10) -0.0006(10) 0.0012(8)
O6 0.0085(12) 0.0216(12) 0.0115(12) -0.0009(8) 0.0006(9) 0.0008(9)
N1 0.0127(12) 0.058(2) 0.0136(12) -0.0084(13) -0.0058(9) 0.0027(13)
N2 0.0134(12) 0.053(2) 0.0139(12) -0.0069(12) -0.0040(9) 0.0047(12)
C1 0.0132(14) 0.059(3) 0.0121(13) -0.0113(14) -0.0069(11) 0.0071(14)
C2 0.0147(16) 0.093(4) 0.0150(15) -0.0189(19) -0.0065(12) 0.0128(19)
C3 0.0114(14) 0.077(3) 0.0165(15) -0.0149(18) -0.0072(11) 0.0077(16)
C4 0.0116(12) 0.0352(17) 0.0111(12) -0.0069(11) -0.0053(9) 0.0037(11)
C5 0.0125(13) 0.052(2) 0.0124(13) -0.0057(13) -0.0050(10) 0.0058(14)
C6 0.0143(14) 0.056(2) 0.0133(14) -0.0119(14) -0.0041(11) 0.0063(14)
C7 0.0119(14) 0.080(3) 0.0156(15) -0.0167(18) -0.0062(11) 0.0120(17)
C8 0.0146(14) 0.066(3) 0.0152(14) -0.0143(16) -0.0069(11) 0.0110(16)
C9 0.0115(12) 0.0306(16) 0.0125(12) -0.0044(11) -0.0059(9) 0.0033(11)
C10 0.0108(13) 0.046(2) 0.0151(14) -0.0051(13) -0.0059(10) 0.0037(12)
C11 0.0124(12) 0.0171(12) 0.0087(11) -0.0023(9) -0.0029(9) 0.0027(9)
C12 0.0100(11) 0.0181(12) 0.0105(11) -0.0013(9) -0.0051(9) 0.0016(9)
N4 0.034(3) 0.033(3) 0.041(4) -0.001(3) -0.006(3) -0.004(2)
C15 0.054(6) 0.077(7) 0.072(7) -0.017(6) -0.013(5) -0.003(5)
C16 0.117(12) 0.103(11) 0.094(11) -0.033(9) -0.007(9) -0.027(10)
O1A 0.0115(11) 0.0115(11) 0.0115(11) 0.0000(14) 0.0000(14) 0.0000(14)
O2A 0.0093(16) 0.0133(18) 0.0102(16) 0.0005(13) 0.0015(12) -0.0024(14)
O1B 0.0142(12) 0.0142(12) 0.0142(12) -0.0005(15) -0.0005(15) -0.0005(15)
O2B 0.0130(17) 0.0106(17) 0.0125(17) -0.0005(14) 0.0013(13) 0.0003(14)
N6 0.179(12) 0.063(5) 0.097(8) -0.001(5) 0.033(7) -0.026(6)
C19 0.179(12) 0.063(5) 0.097(8) -0.001(5) 0.033(7) -0.026(6)
C20 0.179(12) 0.063(5) 0.097(8) -0.001(5) 0.033(7) -0.026(6)
N5 0.041(2) 0.041(2) 0.041(2) 0.000(2) 0.000(2) 0.000(2)
C17 0.041(2) 0.041(2) 0.041(2) 0.000(2) 0.000(2) 0.000(2)
C18 0.041(2) 0.041(2) 0.041(2) 0.000(2) 0.000(2) 0.000(2)
N3 0.038(4) 0.096(6) 0.036(3) -0.002(4) 0.002(3) 0.009(4)
C13 0.028(3) 0.079(5) 0.029(3) 0.009(3) -0.002(2) -0.007(3)
C14 0.067(7) 0.088(8) 0.055(6) -0.004(5) -0.024(5) 0.004(6)

loop_
_atom_type_symbol
_atom_type_description
_atom_type_scat_dispersion_real
_atom_type_scat_dispersion_imag
_atom_type_scat_source
C C 0.0040 0.0020 'XDISP Program in WinGX L.Kissel & R.H.Pratt Acta Cryst A46 170 1990'
H H 0.0000 0.0000 'XDISP Program in WinGX L.Kissel & R.H.Pratt Acta Cryst A46 170 1990'
Cl Cl 0.1697 0.1896 'XDISP Program in WinGX L.Kissel & R.H.Pratt Acta Cryst A46 170 1990'
Cu Cu 0.2913 1.4803 'XDISP Program in WinGX L.Kissel & R.H.Pratt Acta Cryst A46 170 1990'
N N 0.0076 0.0040 'XDISP Program in WinGX L.Kissel & R.H.Pratt Acta Cryst A46 170 1990'
O O 0.0132 0.0074 'XDISP Program in WinGX L.Kissel & R.H.Pratt Acta Cryst A46 170 1990'
Zr Zr -1.7860 0.6594 'XDISP Program in WinGX L.Kissel & R.H.Pratt Acta Cryst A46 170 1990'

loop_
_geom_angle_atom_site_label_1
_geom_angle_atom_site_label_2
_geom_angle_atom_site_label_3
_geom_angle
_geom_angle_site_symmetry_1
_geom_angle_site_symmetry_3
O2A Zr1 O2A 61.15(18) 2 15_666
O2A Zr1 O2A 91.9(3) 2 .
O2A Zr1 O2A 61.09(18) 15_666 .
O2A Zr1 O1A 61.03(17) 2 .
O2A Zr1 O1A 91.8(3) 15_666 .
O2A Zr1 O1A 60.97(17) . .
O2A Zr1 O5 140.55(14) 2 22_656
O2A Zr1 O5 82.91(16) 15_666 22_656
O2A Zr1 O5 83.63(15) . 22_656
O1A Zr1 O5 141.48(9) . 22_656
O5' Zr1 O4' 112.1(15) 22_656 .
O5' Zr1 O3' 68.2(9) 22_656 3
O4' Zr1 O3' 77.4(15) . 3
O2A Zr1 O4 84.68(19) 2 .
O2A Zr1 O4 142.46(17) 15_666 .
O2A Zr1 O4 140.83(16) . .
O1A Zr1 O4 83.8(2) . .
O5 Zr1 O4 122.24(16) 22_656 .
O2A Zr1 O3 140.11(14) 2 3
O2A Zr1 O3 140.79(13) 15_666 3
O2A Zr1 O3 82.71(15) . 3
O1A Zr1 O3 82.3(2) . 3
O5 Zr1 O3 78.31(12) 22_656 3
O4 Zr1 O3 75.67(16) . 3
O2A Zr1 O6 82.85(15) 2 6_655
O2A Zr1 O6 83.42(15) 15_666 6_655
O2A Zr1 O6 141.42(14) . 6_655
O1A Zr1 O6 140.46(9) . 6_655
O5 Zr1 O6 77.02(12) 22_656 6_655
O4 Zr1 O6 76.93(15) . 6_655
O3 Zr1 O6 124.38(12) 3 6_655
O5' Zr1 O2B 78.0(6) 22_656 15_666
O4' Zr1 O2B 135.5(11) . 15_666
O3' Zr1 O2B 141.0(7) 3 15_666
N1 Cu2 N2 80.19(11) . .
N1 Cu2 Cl1 155.77(13) . .
N2 Cu2 Cl1 95.98(10) . .
N1 Cu2 Cl2 94.95(10) . .
N2 Cu2 Cl2 155.31(13) . .
Cl1 Cu2 Cl2 97.82(5) . .
C11 O3 Zr1 133.8(2) . 2
C11 O4 Zr1 131.7(4) . .
C12 O5 Zr1 134.4(2) . 22_556
C12 O6 Zr1 132.4(2) . 7_564
C5 N1 C1 119.2(3) . .
C5 N1 Cu2 124.5(3) . .
C1 N1 Cu2 116.2(2) . .
C10 N2 C6 119.0(3) . .
C10 N2 Cu2 125.0(3) . .
C6 N2 Cu2 115.7(2) . .
N1 C1 C2 122.7(3) . .
N1 C1 C6 114.5(3) . .
C2 C1 C6 122.8(3) . .
C1 C2 C3 118.1(3) . .
C4 C3 C2 119.0(3) . .
C3 C4 C5 118.8(3) . .
C3 C4 C11 121.9(3) . .
C5 C4 C11 119.2(3) . .
N1 C5 C4 122.1(3) . .
N2 C6 C7 121.9(3) . .
N2 C6 C1 113.1(3) . .
C7 C6 C1 124.9(3) . .
C6 C7 C8 119.2(3) . .
C9 C8 C7 118.7(3) . .
C10 C9 C8 119.3(3) . .
C10 C9 C12 118.4(3) . .
C8 C9 C12 122.1(3) . .
N2 C10 C9 121.8(3) . .
O3 C11 O4 127.2(3) . .
O3 C11 C4 116.3(3) . .
O4 C11 C4 116.4(3) . .
O6 C12 O5 125.7(3) . .
O6 C12 C9 117.9(3) . .
O5 C12 C9 116.4(3) . .
N4 C15 C16 174.0(18) . .
Zr1 O1A Zr1 116.63(14) . 2
Zr1 O1A Zr1 116.63(14) . 3
Zr1 O1A Zr1 116.63(14) 2 3
Zr1 O2A Zr1 116.65(19) 3 14_666
Zr1 O2A Zr1 116.85(19) 3 .
Zr1 O2A Zr1 116.49(18) 14_666 .
Zr1 O1B Zr1 101.5(2) . 2
Zr1 O1B Zr1 101.5(2) . 3
Zr1 O1B Zr1 101.5(2) 2 3
Zr1 O2B Zr1 102.10(18) 14_666 3
Zr1 O2B Zr1 102.00(17) 14_666 .
Zr1 O2B Zr1 101.71(18) 3 .
N6 C19 C20 175(2) . .
N5 C17 C18 177(3) . .
N3 C13 C14 178.7(9) . .

loop_
_geom_bond_atom_site_label_1
_geom_bond_atom_site_label_2
_geom_bond_distance
_geom_bond_site_symmetry_2
Zr1 O2A 2.050(4) 2
Zr1 O2A 2.052(4) 15_666
Zr1 O2A 2.054(4) .
Zr1 O1A 2.0543(16) .
Zr1 O5 2.180(3) 22_656
Zr1 O5' 2.19(3) 22_656
Zr1 O4' 2.19(5) .
Zr1 O3' 2.20(3) 3
Zr1 O4 2.200(5) .
Zr1 O3 2.220(3) 3
Zr1 O6 2.228(3) 6_655
Zr1 O2B 2.236(4) 15_666
Cu2 N1 1.988(3) .
Cu2 N2 2.004(3) .
Cu2 Cl1 2.2079(12) .
Cu2 Cl2 2.2104(13) .
O3 C11 1.250(4) .
O3 Zr1 2.220(3) 2
O4 C11 1.252(6) .
O5 C12 1.247(4) .
O5 Zr1 2.180(3) 22_556
O6 C12 1.244(4) .
O6 Zr1 2.228(3) 7_564
N1 C5 1.323(4) .
N1 C1 1.341(5) .
N2 C10 1.338(4) .
N2 C6 1.356(5) .
C1 C2 1.380(5) .
C1 C6 1.481(4) .
C2 C3 1.395(5) .
C3 C4 1.384(5) .
C4 C5 1.391(4) .
C4 C11 1.485(4) .
C6 C7 1.372(5) .
C7 C8 1.390(5) .
C8 C9 1.386(5) .
C9 C10 1.383(4) .
C9 C12 1.484(4) .
O3' Zr1 2.20(3) 2
O5' Zr1 2.19(3) 22_556
O6' Zr1 2.26(3) 7_564
N4 C15 1.146(11) .
C15 C16 1.431(13) .
O1A Zr1 2.0544(16) 2
O1A Zr1 2.0544(16) 3
O2A Zr1 2.050(4) 3
O2A Zr1 2.052(4) 14_666
O1B Zr1 2.257(4) 2
O1B Zr1 2.257(4) 3
O2B Zr1 2.236(4) 14_666
O2B Zr1 2.253(4) 3
N6 C19 1.111(15) .
C19 C20 1.384(15) .
N5 C17 1.165(15) .
C17 C18 1.457(17) .
N3 C13 1.130(10) .
C13 C14 1.450(12) .
